data_4339557
loop_
_publ_author_name
'Chai, Wen-Xiang'
'Wu, Li-Ming'
'Li, Jun-Qian'
'Chen, Ling'

_publ_section_title
;
 A series of new copper iodobismuthates: structural relationships, optical
 band gaps affected by dimensionality, and distinct thermal stabilities.
;
_journal_issue 21
_journal_name_full 'Inorganic chemistry'
_journal_page_first 8698
_journal_page_last 8704
_journal_paper_doi 10.1021/ic700904d
_journal_volume 46
_journal_year 2007
_chemical_formula_moiety 'C16 H36 N, 0.5(C4 H6 Bi2 Cu2 I10 N2)'
_chemical_formula_sum 'C18 H39 Bi Cu I5 N2'
_chemical_formula_weight 1190.54
_chemical_name_common 'compound 1'
_chemical_name_systematic
;
 ?
;
_space_group_IT_number 2
_symmetry_cell_setting triclinic
_symmetry_space_group_name_Hall '-P 1'
_symmetry_space_group_name_H-M 'P -1'
_atom_sites_solution_hydrogens geom
_atom_sites_solution_primary direct
_atom_sites_solution_secondary difmap
_audit_creation_method SHELXL-97
_cell_angle_alpha 109.667(4)
_cell_angle_beta 91.2050(10)
_cell_angle_gamma 117.254(2)
_cell_formula_units_Z 2
_cell_length_a 12.035(5)
_cell_length_b 12.357(5)
_cell_length_c 13.231(5)
_cell_measurement_reflns_used 4177
_cell_measurement_temperature 295(2)
_cell_measurement_theta_max 27.4835
_cell_measurement_theta_min 3.0770
_cell_volume 1610.7(11)
_computing_cell_refinement 'CrystalClear (Rigaku Corp., 2000)'
_computing_data_collection 'CrystalClear (Rigaku Corp., 2000)'
_computing_data_reduction 'CrystalClear (Rigaku Corp., 2000)'
_computing_structure_refinement 'SHELXL-97 (Sheldrick, 1997)'
_computing_structure_solution 'SHELXS-97 (Sheldrick, 1990)'
_diffrn_ambient_temperature 295(2)
_diffrn_detector_area_resol_mean 14.6306
_diffrn_measured_fraction_theta_full 0.981
_diffrn_measured_fraction_theta_max 0.981
_diffrn_measurement_device_type 'Mercury70 (2x2 bin mode)'
_diffrn_measurement_method CCD_Profile_fitting
_diffrn_radiation_monochromator graphite
_diffrn_radiation_source 'fine-focus sealed tube'
_diffrn_radiation_type MoK\a
_diffrn_radiation_wavelength 0.71073
_diffrn_reflns_av_R_equivalents 0.0279
_diffrn_reflns_av_sigmaI/netI 0.0446
_diffrn_reflns_limit_h_max 15
_diffrn_reflns_limit_h_min -15
_diffrn_reflns_limit_k_max 16
_diffrn_reflns_limit_k_min -16
_diffrn_reflns_limit_l_max 17
_diffrn_reflns_limit_l_min -11
_diffrn_reflns_number 12324
_diffrn_reflns_theta_full 27.48
_diffrn_reflns_theta_max 27.48
_diffrn_reflns_theta_min 3.08
_exptl_absorpt_coefficient_mu 10.915
_exptl_absorpt_correction_T_max 0.1975
_exptl_absorpt_correction_T_min 0.1071
_exptl_absorpt_correction_type multi-scan
_exptl_crystal_colour red
_exptl_crystal_density_diffrn 2.455
_exptl_crystal_density_method 'not measured'
_exptl_crystal_description block
_exptl_crystal_F_000 1076
_exptl_crystal_size_max 0.37
_exptl_crystal_size_mid 0.26
_exptl_crystal_size_min 0.22
_refine_diff_density_max 0.941
_refine_diff_density_min -2.200
_refine_diff_density_rms 0.178
_refine_ls_extinction_method none
_refine_ls_goodness_of_fit_ref 0.986
_refine_ls_hydrogen_treatment constr
_refine_ls_matrix_type full
_refine_ls_number_parameters 249
_refine_ls_number_reflns 7244
_refine_ls_number_restraints 0
_refine_ls_restrained_S_all 0.986
_refine_ls_R_factor_all 0.0470
_refine_ls_R_factor_gt 0.0378
_refine_ls_shift/su_max 0.001
_refine_ls_shift/su_mean 0.000
_refine_ls_structure_factor_coef Fsqd
_refine_ls_weighting_details 'calc w=1/[\s^2^(Fo^2^)+(0.0491P)^2^+0.0000P] where P=(Fo^2^+2Fc^2^)/3'
_refine_ls_weighting_scheme calc
_refine_ls_wR_factor_gt 0.0944
_refine_ls_wR_factor_ref 0.0977
_reflns_number_gt 5734
_reflns_number_total 7244
_reflns_threshold_expression >2sigma(I)
_cod_data_source_file ic700904d-file004.cif
_cod_data_source_block 1.CIF
_cod_depositor_comments
;
The following automatic conversions were performed:

'_exptl_absorpt_correction_type' value 'Multi-scan' changed to
'multi-scan' according to
/usr/data/users/saulius/automatic-downloads/retrospective/ACS/lib/dictionaries/cif_core.dic
dictionary named 'cif_core.dic' version 2.4.2 from 2011-04-26.

Automatic conversion script
Id: cif_fix_values 2281 2013-09-26 08:29:07Z andrius 
;
_cod_original_sg_symbol_H-M P-1
_cod_database_code 4339557

loop_
_symmetry_equiv_pos_as_xyz
'x, y, z'
'-x, -y, -z'

loop_
_atom_site_label
_atom_site_type_symbol
_atom_site_fract_x
_atom_site_fract_y
_atom_site_fract_z
_atom_site_U_iso_or_equiv
_atom_site_adp_type
_atom_site_occupancy
_atom_site_symmetry_multiplicity
_atom_site_calc_flag
_atom_site_refinement_flags
Bi1 Bi 0.08379(2) 0.21765(2) 0.66323(2) 0.04100(9) Uani 1 1 d .
I1 I -0.01682(5) 0.32604(5) 0.84854(4) 0.05844(14) Uani 1 1 d .
I2 I 0.33015(5) 0.45635(6) 0.72475(5) 0.07693(18) Uani 1 1 d .
I3 I 0.17784(5) 0.09365(5) 0.78560(4) 0.05666(14) Uani 1 1 d .
I4 I -0.04638(5) 0.28486(5) 0.50789(4) 0.05881(14) Uani 1 1 d .
I5 I 0.17552(4) 0.07843(5) 0.45184(4) 0.04838(12) Uani 1 1 d .
Cu1 Cu 0.21014(10) -0.02809(12) 0.58886(9) 0.0713(3) Uani 1 1 d .
N1 N 0.3935(7) 0.0180(8) 0.6160(6) 0.072(2) Uani 1 1 d .
N11 N 0.1776(5) 0.3778(5) 0.2107(5) 0.0483(13) Uani 1 1 d .
C1 C 0.4956(8) 0.0491(8) 0.6386(7) 0.063(2) Uani 1 1 d .
C2 C 0.6316(8) 0.0938(10) 0.6711(8) 0.083(3) Uani 1 1 d .
H2A H 0.6823 0.1771 0.6650 0.125 Uiso 1 1 calc R
H2B H 0.6515 0.0298 0.6240 0.125 Uiso 1 1 calc R
H2C H 0.6500 0.1039 0.7457 0.125 Uiso 1 1 calc R
C11 C 0.1755(8) 0.2582(7) 0.2216(7) 0.060(2) Uani 1 1 d .
H11A H 0.2616 0.2835 0.2528 0.072 Uiso 1 1 calc R
H11B H 0.1225 0.2348 0.2733 0.072 Uiso 1 1 calc R
C12 C 0.1280(9) 0.1388(8) 0.1183(7) 0.069(2) Uani 1 1 d .
H12A H 0.1535 0.1660 0.0580 0.083 Uiso 1 1 calc R
H12B H 0.0353 0.0903 0.1035 0.083 Uiso 1 1 calc R
C13 C 0.1796(11) 0.0468(10) 0.1241(8) 0.085(3) Uani 1 1 d .
H13A H 0.1652 0.0329 0.1917 0.102 Uiso 1 1 calc R
H13B H 0.1274 -0.0382 0.0642 0.102 Uiso 1 1 calc R
C14 C 0.3070(11) 0.0841(12) 0.1201(10) 0.111(4) Uani 1 1 d .
H14A H 0.3276 0.1111 0.0598 0.166 Uiso 1 1 calc R
H14B H 0.3202 0.0106 0.1102 0.166 Uiso 1 1 calc R
H14C H 0.3609 0.1562 0.1875 0.166 Uiso 1 1 calc R
C21 C 0.2077(8) 0.4833(8) 0.3264(6) 0.066(2) Uani 1 1 d .
H21A H 0.2035 0.5568 0.3188 0.079 Uiso 1 1 calc R
H21B H 0.1415 0.4457 0.3645 0.079 Uiso 1 1 calc R
C22 C 0.3344(9) 0.5357(10) 0.3961(7) 0.084(3) Uani 1 1 d .
H22A H 0.4023 0.5740 0.3596 0.101 Uiso 1 1 calc R
H22B H 0.3393 0.4644 0.4076 0.101 Uiso 1 1 calc R
C23 C 0.3501(10) 0.6394(10) 0.5049(8) 0.090(3) Uani 1 1 d .
H23A H 0.3374 0.7060 0.4919 0.108 Uiso 1 1 calc R
H23B H 0.2848 0.5986 0.5424 0.108 Uiso 1 1 calc R
C24 C 0.4757(11) 0.7033(12) 0.5756(10) 0.140(6) Uani 1 1 d .
H24A H 0.4981 0.6375 0.5739 0.209 Uiso 1 1 calc R
H24B H 0.4733 0.7493 0.6495 0.209 Uiso 1 1 calc R
H24C H 0.5382 0.7650 0.5500 0.209 Uiso 1 1 calc R
C31 C 0.2776(7) 0.4302(7) 0.1456(7) 0.0582(19) Uani 1 1 d .
H31A H 0.3568 0.4407 0.1781 0.070 Uiso 1 1 calc R
H31B H 0.2502 0.3637 0.0715 0.070 Uiso 1 1 calc R
C32 C 0.3056(8) 0.5583(9) 0.1384(8) 0.072(2) Uani 1 1 d .
H32A H 0.2267 0.5518 0.1104 0.087 Uiso 1 1 calc R
H32B H 0.3420 0.6284 0.2111 0.087 Uiso 1 1 calc R
C33 C 0.3972(10) 0.5913(10) 0.0644(9) 0.088(3) Uani 1 1 d .
H33A H 0.4751 0.5964 0.0930 0.106 Uiso 1 1 calc R
H33B H 0.3603 0.5197 -0.0075 0.106 Uiso 1 1 calc R
C34 C 0.4308(10) 0.7175(10) 0.0516(9) 0.096(3) Uani 1 1 d .
H34A H 0.3624 0.7369 0.0642 0.144 Uiso 1 1 calc R
H34B H 0.4439 0.7089 -0.0214 0.144 Uiso 1 1 calc R
H34C H 0.5077 0.7880 0.1038 0.144 Uiso 1 1 calc R
C41 C 0.0495(7) 0.3443(8) 0.1514(6) 0.0551(18) Uani 1 1 d .
H41A H 0.0555 0.4249 0.1502 0.066 Uiso 1 1 calc R
H41B H 0.0330 0.2848 0.0760 0.066 Uiso 1 1 calc R
C42 C -0.0632(8) 0.2813(9) 0.2009(7) 0.067(2) Uani 1 1 d .
H42A H -0.0469 0.3391 0.2770 0.080 Uiso 1 1 calc R
H42B H -0.0727 0.1985 0.1994 0.080 Uiso 1 1 calc R
C43 C -0.1861(10) 0.2556(11) 0.1396(9) 0.089(3) Uani 1 1 d .
H43A H -0.1777 0.3397 0.1458 0.107 Uiso 1 1 calc R
H43B H -0.1977 0.2043 0.0625 0.107 Uiso 1 1 calc R
C44 C -0.3032(9) 0.1843(12) 0.1791(11) 0.105(4) Uani 1 1 d .
H44A H -0.3192 0.0963 0.1644 0.158 Uiso 1 1 calc R
H44B H -0.3751 0.1801 0.1416 0.158 Uiso 1 1 calc R
H44C H -0.2905 0.2306 0.2567 0.158 Uiso 1 1 calc R

loop_
_atom_site_aniso_label
_atom_site_aniso_U_11
_atom_site_aniso_U_22
_atom_site_aniso_U_33
_atom_site_aniso_U_23
_atom_site_aniso_U_13
_atom_site_aniso_U_12
Bi1 0.04220(14) 0.05069(16) 0.03481(14) 0.01731(11) 0.01073(10) 0.02602(12)
I1 0.0715(3) 0.0737(3) 0.0438(3) 0.0215(2) 0.0237(2) 0.0470(3)
I2 0.0560(3) 0.0700(4) 0.0805(4) 0.0296(3) 0.0113(3) 0.0121(3)
I3 0.0693(3) 0.0773(3) 0.0434(3) 0.0295(2) 0.0146(2) 0.0475(3)
I4 0.0707(3) 0.0719(3) 0.0511(3) 0.0301(2) 0.0112(2) 0.0444(3)
I5 0.0461(2) 0.0609(3) 0.0441(3) 0.0218(2) 0.0191(2) 0.0297(2)
Cu1 0.0568(6) 0.1015(8) 0.0654(7) 0.0324(6) 0.0150(5) 0.0465(6)
N1 0.062(4) 0.098(5) 0.063(5) 0.027(4) 0.006(3) 0.047(4)
N11 0.056(3) 0.053(3) 0.042(3) 0.019(3) 0.011(3) 0.031(3)
C1 0.059(5) 0.079(6) 0.058(5) 0.018(4) 0.010(4) 0.045(4)
C2 0.059(5) 0.104(7) 0.084(7) 0.016(5) 0.014(5) 0.051(5)
C11 0.067(5) 0.060(5) 0.062(5) 0.028(4) 0.014(4) 0.035(4)
C12 0.080(6) 0.074(6) 0.058(5) 0.024(4) 0.019(4) 0.042(5)
C13 0.139(10) 0.077(6) 0.067(6) 0.039(5) 0.044(6) 0.066(7)
C14 0.096(8) 0.118(10) 0.106(9) 0.023(7) 0.021(7) 0.057(8)
C21 0.074(5) 0.072(5) 0.049(5) 0.016(4) 0.018(4) 0.040(5)
C22 0.070(6) 0.091(7) 0.061(6) 0.010(5) 0.004(5) 0.029(5)
C23 0.082(7) 0.096(7) 0.063(6) 0.024(5) 0.007(5) 0.026(6)
C24 0.092(8) 0.113(9) 0.099(9) 0.005(7) 0.020(7) -0.013(7)
C31 0.063(5) 0.065(5) 0.055(5) 0.025(4) 0.019(4) 0.036(4)
C32 0.064(5) 0.074(6) 0.080(6) 0.041(5) 0.029(5) 0.027(4)
C33 0.098(7) 0.101(8) 0.077(7) 0.046(6) 0.045(6) 0.049(6)
C34 0.092(7) 0.104(8) 0.093(8) 0.064(7) 0.040(6) 0.029(6)
C41 0.056(4) 0.064(5) 0.053(4) 0.023(4) 0.010(3) 0.035(4)
C42 0.066(5) 0.082(6) 0.061(5) 0.037(5) 0.011(4) 0.037(5)
C43 0.088(7) 0.106(8) 0.093(8) 0.043(6) 0.030(6) 0.061(6)
C44 0.075(7) 0.118(9) 0.150(11) 0.082(9) 0.041(7) 0.048(7)

loop_
_atom_type_symbol
_atom_type_description
_atom_type_scat_dispersion_real
_atom_type_scat_dispersion_imag
_atom_type_scat_source
C C 0.0033 0.0016 'International Tables Vol C Tables 4.2.6.8 and 6.1.1.4'
H H 0.0000 0.0000 'International Tables Vol C Tables 4.2.6.8 and 6.1.1.4'
N N 0.0061 0.0033 'International Tables Vol C Tables 4.2.6.8 and 6.1.1.4'
Cu Cu 0.3201 1.2651 'International Tables Vol C Tables 4.2.6.8 and 6.1.1.4'
I I -0.4742 1.8119 'International Tables Vol C Tables 4.2.6.8 and 6.1.1.4'
Bi Bi -4.1077 10.2566 'International Tables Vol C Tables 4.2.6.8 and 6.1.1.4'

loop_
_geom_angle_atom_site_label_1
_geom_angle_atom_site_label_2
_geom_angle_atom_site_label_3
_geom_angle
_geom_angle_site_symmetry_1
_geom_angle_site_symmetry_3
I2 Bi1 I1 95.10(3) . .
I2 Bi1 I3 93.87(3) . .
I1 Bi1 I3 93.04(3) . .
I2 Bi1 I4 95.83(3) . .
I1 Bi1 I4 92.13(3) . .
I3 Bi1 I4 168.559(17) . .
I2 Bi1 I5 88.97(3) . .
I1 Bi1 I5 175.926(15) . .
I3 Bi1 I5 86.87(3) . .
I4 Bi1 I5 87.26(3) . .
I2 Bi1 I5 168.177(19) . 2_556
I1 Bi1 I5 96.70(3) . 2_556
I3 Bi1 I5 86.26(3) . 2_556
I4 Bi1 I5 83.01(3) . 2_556
I5 Bi1 I5 79.23(3) . 2_556
I2 Bi1 Bi1 129.03(2) . 2_556
I1 Bi1 Bi1 135.87(2) . 2_556
I3 Bi1 Bi1 85.53(3) . 2_556
I4 Bi1 Bi1 83.65(3) . 2_556
I5 Bi1 Bi1 40.059(16) . 2_556
I5 Bi1 Bi1 39.170(15) 2_556 2_556
Cu1 I3 Bi1 83.77(4) . .
Cu1 I4 Bi1 87.15(4) 2_556 .
Cu1 I5 Bi1 79.79(4) . .
Cu1 I5 Bi1 81.90(4) . 2_556
Bi1 I5 Bi1 100.77(3) . 2_556
N1 Cu1 I4 114.4(2) . 2_556
N1 Cu1 I3 103.9(2) . .
I4 Cu1 I3 115.27(5) 2_556 .
N1 Cu1 I5 109.1(2) . .
I4 Cu1 I5 105.48(5) 2_556 .
I3 Cu1 I5 108.48(5) . .
C1 N1 Cu1 174.9(8) . .
C41 N11 C31 108.2(5) . .
C41 N11 C11 112.3(6) . .
C31 N11 C11 109.0(5) . .
C41 N11 C21 107.3(6) . .
C31 N11 C21 111.3(6) . .
C11 N11 C21 108.8(6) . .
N1 C1 C2 178.4(10) . .
C1 C2 H2A 109.5 . .
C1 C2 H2B 109.5 . .
H2A C2 H2B 109.5 . .
C1 C2 H2C 109.5 . .
H2A C2 H2C 109.5 . .
H2B C2 H2C 109.5 . .
C12 C11 N11 115.8(6) . .
C12 C11 H11A 108.3 . .
N11 C11 H11A 108.3 . .
C12 C11 H11B 108.3 . .
N11 C11 H11B 108.3 . .
H11A C11 H11B 107.4 . .
C11 C12 C13 112.3(7) . .
C11 C12 H12A 109.1 . .
C13 C12 H12A 109.1 . .
C11 C12 H12B 109.1 . .
C13 C12 H12B 109.1 . .
H12A C12 H12B 107.9 . .
C14 C13 C12 119.4(9) . .
C14 C13 H13A 107.5 . .
C12 C13 H13A 107.5 . .
C14 C13 H13B 107.5 . .
C12 C13 H13B 107.5 . .
H13A C13 H13B 107.0 . .
C13 C14 H14A 109.5 . .
C13 C14 H14B 109.5 . .
H14A C14 H14B 109.5 . .
C13 C14 H14C 109.5 . .
H14A C14 H14C 109.5 . .
H14B C14 H14C 109.5 . .
C22 C21 N11 115.7(7) . .
C22 C21 H21A 108.4 . .
N11 C21 H21A 108.4 . .
C22 C21 H21B 108.4 . .
N11 C21 H21B 108.4 . .
H21A C21 H21B 107.4 . .
C21 C22 C23 109.0(8) . .
C21 C22 H22A 109.9 . .
C23 C22 H22A 109.9 . .
C21 C22 H22B 109.9 . .
C23 C22 H22B 109.9 . .
H22A C22 H22B 108.3 . .
C24 C23 C22 112.8(10) . .
C24 C23 H23A 109.0 . .
C22 C23 H23A 109.0 . .
C24 C23 H23B 109.0 . .
C22 C23 H23B 109.0 . .
H23A C23 H23B 107.8 . .
C23 C24 H24A 109.5 . .
C23 C24 H24B 109.5 . .
H24A C24 H24B 109.5 . .
C23 C24 H24C 109.5 . .
H24A C24 H24C 109.5 . .
H24B C24 H24C 109.5 . .
C32 C31 N11 116.8(6) . .
C32 C31 H31A 108.1 . .
N11 C31 H31A 108.1 . .
C32 C31 H31B 108.1 . .
N11 C31 H31B 108.1 . .
H31A C31 H31B 107.3 . .
C33 C32 C31 110.7(8) . .
C33 C32 H32A 109.5 . .
C31 C32 H32A 109.5 . .
C33 C32 H32B 109.5 . .
C31 C32 H32B 109.5 . .
H32A C32 H32B 108.1 . .
C34 C33 C32 114.7(9) . .
C34 C33 H33A 108.6 . .
C32 C33 H33A 108.6 . .
C34 C33 H33B 108.6 . .
C32 C33 H33B 108.6 . .
H33A C33 H33B 107.6 . .
C33 C34 H34A 109.5 . .
C33 C34 H34B 109.5 . .
H34A C34 H34B 109.5 . .
C33 C34 H34C 109.5 . .
H34A C34 H34C 109.5 . .
H34B C34 H34C 109.5 . .
C42 C41 N11 115.2(6) . .
C42 C41 H41A 108.5 . .
N11 C41 H41A 108.5 . .
C42 C41 H41B 108.5 . .
N11 C41 H41B 108.5 . .
H41A C41 H41B 107.5 . .
C41 C42 C43 111.9(7) . .
C41 C42 H42A 109.2 . .
C43 C42 H42A 109.2 . .
C41 C42 H42B 109.2 . .
C43 C42 H42B 109.2 . .
H42A C42 H42B 107.9 . .
C44 C43 C42 114.7(9) . .
C44 C43 H43A 108.6 . .
C42 C43 H43A 108.6 . .
C44 C43 H43B 108.6 . .
C42 C43 H43B 108.6 . .
H43A C43 H43B 107.6 . .
C43 C44 H44A 109.5 . .
C43 C44 H44B 109.5 . .
H44A C44 H44B 109.5 . .
C43 C44 H44C 109.5 . .
H44A C44 H44C 109.5 . .
H44B C44 H44C 109.5 . .

loop_
_geom_bond_atom_site_label_1
_geom_bond_atom_site_label_2
_geom_bond_distance
_geom_bond_site_symmetry_2
Bi1 I2 2.9028(10) .
Bi1 I1 2.9448(9) .
Bi1 I3 3.0710(9) .
Bi1 I4 3.0940(9) .
Bi1 I5 3.2604(9) .
Bi1 I5 3.3221(11) 2_556
Bi1 Bi1 5.0710(16) 2_556
I3 Cu1 2.6706(15) .
I4 Cu1 2.6501(16) 2_556
I5 Cu1 2.6961(13) .
I5 Bi1 3.3221(11) 2_556
Cu1 N1 2.001(7) .
Cu1 I4 2.6501(16) 2_556
N1 C1 1.105(9) .
N11 C41 1.519(8) .
N11 C31 1.522(9) .
N11 C11 1.522(9) .
N11 C21 1.541(9) .
C1 C2 1.466(11) .
C2 H2A 0.9600 .
C2 H2B 0.9600 .
C2 H2C 0.9600 .
C11 C12 1.485(11) .
C11 H11A 0.9700 .
C11 H11B 0.9700 .
C12 C13 1.546(12) .
C12 H12A 0.9700 .
C12 H12B 0.9700 .
C13 C14 1.392(15) .
C13 H13A 0.9700 .
C13 H13B 0.9700 .
C14 H14A 0.9600 .
C14 H14B 0.9600 .
C14 H14C 0.9600 .
C21 C22 1.493(11) .
C21 H21A 0.9700 .
C21 H21B 0.9700 .
C22 C23 1.509(13) .
C22 H22A 0.9700 .
C22 H22B 0.9700 .
C23 C24 1.461(15) .
C23 H23A 0.9700 .
C23 H23B 0.9700 .
C24 H24A 0.9600 .
C24 H24B 0.9600 .
C24 H24C 0.9600 .
C31 C32 1.497(11) .
C31 H31A 0.9700 .
C31 H31B 0.9700 .
C32 C33 1.496(12) .
C32 H32A 0.9700 .
C32 H32B 0.9700 .
C33 C34 1.493(13) .
C33 H33A 0.9700 .
C33 H33B 0.9700 .
C34 H34A 0.9600 .
C34 H34B 0.9600 .
C34 H34C 0.9600 .
C41 C42 1.513(11) .
C41 H41A 0.9700 .
C41 H41B 0.9700 .
C42 C43 1.514(12) .
C42 H42A 0.9700 .
C42 H42B 0.9700 .
C43 C44 1.497(13) .
C43 H43A 0.9700 .
C43 H43B 0.9700 .
C44 H44A 0.9600 .
C44 H44B 0.9600 .
C44 H44C 0.9600 .

loop_
_geom_torsion_atom_site_label_1
_geom_torsion_atom_site_label_2
_geom_torsion_atom_site_label_3
_geom_torsion_atom_site_label_4
_geom_torsion
_geom_torsion_site_symmetry_1
_geom_torsion_site_symmetry_4
I2 Bi1 I3 Cu1 -95.90(4) . .
I1 Bi1 I3 Cu1 168.77(3) . .
I4 Bi1 I3 Cu1 52.02(9) . .
I5 Bi1 I3 Cu1 -7.15(3) . .
I5 Bi1 I3 Cu1 72.25(3) 2_556 .
Bi1 Bi1 I3 Cu1 32.98(3) 2_556 .
I2 Bi1 I4 Cu1 157.46(3) . 2_556
I1 Bi1 I4 Cu1 -107.19(4) . 2_556
I3 Bi1 I4 Cu1 9.63(9) . 2_556
I5 Bi1 I4 Cu1 68.78(3) . 2_556
I5 Bi1 I4 Cu1 -10.70(3) 2_556 2_556
Bi1 Bi1 I4 Cu1 28.74(3) 2_556 2_556
I2 Bi1 I5 Cu1 101.09(4) . .
I1 Bi1 I5 Cu1 -81.7(2) . .
I3 Bi1 I5 Cu1 7.16(3) . .
I4 Bi1 I5 Cu1 -163.03(3) . .
I5 Bi1 I5 Cu1 -79.63(4) 2_556 .
Bi1 Bi1 I5 Cu1 -79.63(4) 2_556 .
I2 Bi1 I5 Bi1 -179.284(17) . 2_556
I1 Bi1 I5 Bi1 -2.0(2) . 2_556
I3 Bi1 I5 Bi1 86.78(3) . 2_556
I4 Bi1 I5 Bi1 -83.40(3) . 2_556
I5 Bi1 I5 Bi1 0.0 2_556 2_556
Bi1 I3 Cu1 N1 125.1(2) . .
Bi1 I3 Cu1 I4 -108.85(5) . 2_556
Bi1 I3 Cu1 I5 9.12(3) . .
Bi1 I5 Cu1 N1 -121.3(2) . .
Bi1 I5 Cu1 N1 136.2(2) 2_556 .
Bi1 I5 Cu1 I4 115.35(4) . 2_556
Bi1 I5 Cu1 I4 12.79(3) 2_556 2_556
Bi1 I5 Cu1 I3 -8.67(3) . .
Bi1 I5 Cu1 I3 -111.23(4) 2_556 .
I4 Cu1 N1 C1 -131(9) 2_556 .
I3 Cu1 N1 C1 -4(9) . .
I5 Cu1 N1 C1 111(9) . .
Cu1 N1 C1 C2 -24(44) . .
C41 N11 C11 C12 52.1(9) . .
C31 N11 C11 C12 -67.7(8) . .
C21 N11 C11 C12 170.8(7) . .
N11 C11 C12 C13 155.8(7) . .
C11 C12 C13 C14 -73.1(12) . .
C41 N11 C21 C22 -176.5(7) . .
C31 N11 C21 C22 -58.4(9) . .
C11 N11 C21 C22 61.7(9) . .
N11 C21 C22 C23 178.7(8) . .
C21 C22 C23 C24 -175.8(9) . .
C41 N11 C31 C32 65.2(8) . .
C11 N11 C31 C32 -172.4(7) . .
C21 N11 C31 C32 -52.5(9) . .
N11 C31 C32 C33 -175.2(7) . .
C31 C32 C33 C34 179.8(9) . .
C31 N11 C41 C42 175.8(7) . .
C11 N11 C41 C42 55.5(9) . .
C21 N11 C41 C42 -64.0(8) . .
N11 C41 C42 C43 178.0(7) . .
C41 C42 C43 C44 175.7(9) . .
